data_7205273
loop_
_publ_author_name
'Zhao, Li-Min'
'Zhang, Zhen-Jie'
'Zhang, Shi-Yuan'
'Cui, Ping'
'Shi, Wei'
'Zhao, Bin'
'Cheng, Peng'
'Liao, Dai-Zheng'
'Yan, Shi-Ping'

_publ_section_title
;
 Metal--organic frameworks based on transition-metal carboxylate
 clusters as secondary building units: synthesis, structures and
 properties
;
_journal_issue 3
_journal_name_full CrystEngComm
_journal_page_first 907
_journal_paper_doi 10.1039/c0ce00315h
_journal_volume 13
_journal_year 2011
_chemical_formula_sum 'C4 H7.5 Cd2.25 O8 S0.5'
_chemical_formula_weight 452.53
_chemical_name_systematic
;
?
;
_space_group_IT_number 12
_symmetry_space_group_name_Hall '-C 2y'
_symmetry_space_group_name_H-M 'C 1 2/m 1'
_atom_sites_solution_hydrogens geom
_atom_sites_solution_primary direct
_atom_sites_solution_secondary difmap
_audit_creation_method SHELXL-97
_cell_angle_alpha 90.00
_cell_angle_beta 108.977(3)
_cell_angle_gamma 90.00
_cell_formula_units_Z 8
_cell_length_a 25.0558(7)
_cell_length_b 6.88418(18)
_cell_length_c 11.5251(3)
_cell_measurement_temperature 293(2)
_cell_volume 1879.90(9)
_computing_structure_refinement 'SHELXL-97 (Sheldrick, 1997)'
_computing_structure_solution 'SHELXS-97 (Sheldrick, 1990)'
_diffrn_ambient_temperature 293(2)
_diffrn_measured_fraction_theta_full 0.998
_diffrn_measured_fraction_theta_max 0.998
_diffrn_radiation_monochromator graphite
_diffrn_radiation_source 'fine-focus sealed tube'
_diffrn_radiation_type MoK\a
_diffrn_radiation_wavelength 0.71073
_diffrn_reflns_av_R_equivalents 0.0224
_diffrn_reflns_av_sigmaI/netI 0.0276
_diffrn_reflns_limit_h_max 29
_diffrn_reflns_limit_h_min -25
_diffrn_reflns_limit_k_max 8
_diffrn_reflns_limit_k_min -7
_diffrn_reflns_limit_l_max 13
_diffrn_reflns_limit_l_min -13
_diffrn_reflns_number 3520
_diffrn_reflns_theta_full 25.00
_diffrn_reflns_theta_max 25.00
_diffrn_reflns_theta_min 2.92
_exptl_absorpt_coefficient_mu 5.205
_exptl_absorpt_correction_T_max 0.4225
_exptl_absorpt_correction_T_min 0.3561
_exptl_crystal_density_diffrn 3.198
_exptl_crystal_density_method 'not measured'
_exptl_crystal_F_000 1692
_exptl_crystal_size_max 0.25
_exptl_crystal_size_mid 0.20
_exptl_crystal_size_min 0.20
_refine_diff_density_max 0.703
_refine_diff_density_min -0.909
_refine_diff_density_rms 0.168
_refine_ls_extinction_method none
_refine_ls_goodness_of_fit_ref 1.057
_refine_ls_hydrogen_treatment mixed
_refine_ls_matrix_type full
_refine_ls_number_parameters 180
_refine_ls_number_reflns 1807
_refine_ls_number_restraints 3
_refine_ls_restrained_S_all 1.056
_refine_ls_R_factor_all 0.0266
_refine_ls_R_factor_gt 0.0237
_refine_ls_shift/su_max 0.001
_refine_ls_shift/su_mean 0.000
_refine_ls_structure_factor_coef Fsqd
_refine_ls_weighting_details 'calc w=1/[\s^2^(Fo^2^)+(0.0332P)^2^+1.0484P] where P=(Fo^2^+2Fc^2^)/3'
_refine_ls_weighting_scheme calc
_refine_ls_wR_factor_gt 0.0564
_refine_ls_wR_factor_ref 0.0574
_reflns_number_gt 1644
_reflns_number_total 1807
_reflns_threshold_expression >2sigma(I)
_cod_data_source_file C0CE00315H.TXT
_cod_data_source_block p090718f
_cod_original_formula_sum 'C4 H7.50 Cd2.25 O8 S0.50'
_cod_database_code 7205273

loop_
_symmetry_equiv_pos_as_xyz
'x, y, z'
'-x, y, -z'
'x+1/2, y+1/2, z'
'-x+1/2, y+1/2, -z'
'-x, -y, -z'
'x, -y, z'
'-x+1/2, -y+1/2, -z'
'x+1/2, -y+1/2, z'

loop_
_atom_site_label
_atom_site_type_symbol
_atom_site_fract_x
_atom_site_fract_y
_atom_site_fract_z
_atom_site_U_iso_or_equiv
_atom_site_adp_type
_atom_site_occupancy
_atom_site_symmetry_multiplicity
_atom_site_calc_flag
_atom_site_refinement_flags
_atom_site_disorder_assembly
_atom_site_disorder_group
Cd1 Cd 0.5000 0.5000 0.0000 0.01152(16) Uani 1 4 d S . .
Cd2 Cd 0.745903(17) 1.0000 0.95626(4) 0.00876(12) Uani 1 2 d S . .
Cd3 Cd 0.520634(17) 1.0000 0.19478(4) 0.00950(13) Uani 1 2 d S . .
Cd4 Cd 0.881469(12) 0.74215(4) 0.96501(3) 0.00877(11) Uani 1 1 d . . .
C1 C 0.7808(2) 1.0000 0.6004(5) 0.0099(12) Uani 1 2 d S . .
C2 C 0.7267(2) 1.0000 0.5116(5) 0.0114(13) Uani 1 2 d S . .
H2 H 0.6949 1.0000 0.5362 0.014 Uiso 1 2 calc SR . .
C3 C 0.7206(2) 1.0000 0.3864(5) 0.0098(12) Uani 1 2 d S . .
C4 C 0.7684(2) 1.0000 0.3497(5) 0.0124(13) Uani 1 2 d S . .
H4 H 0.7647 1.0000 0.2667 0.015 Uiso 1 2 calc SR . .
C5 C 0.8214(2) 1.0000 0.4370(6) 0.0121(13) Uani 1 2 d S . .
C6 C 0.8277(2) 1.0000 0.5613(5) 0.0120(13) Uani 1 2 d S . .
H6 H 0.8637 1.0000 0.6190 0.014 Uiso 1 2 calc SR . .
C7 C 0.7868(2) 1.0000 0.7336(5) 0.0100(12) Uani 1 2 d S . .
C8 C 0.6623(2) 1.0000 0.2909(5) 0.0106(13) Uani 1 2 d S . .
O1 O 0.83679(17) 1.0000 0.8099(4) 0.0128(9) Uani 1 2 d S . .
O2 O 0.74301(17) 1.0000 0.7615(4) 0.0194(10) Uani 1 2 d S . .
O3 O 0.62020(16) 1.0000 0.3258(4) 0.0145(10) Uani 1 2 d S . .
O4 O 0.66221(17) 1.0000 0.1786(4) 0.0124(9) Uani 1 2 d S . .
O5 O 0.91320(14) 0.8250(6) 0.4405(3) 0.0324(9) Uani 1 1 d . . .
O6 O 0.86229(18) 1.0000 0.2571(4) 0.0187(10) Uani 1 2 d S . .
O7 O 0.80923(12) 0.7567(4) 1.0396(3) 0.0098(7) Uani 1 1 d . . .
O8 O 0.92771(16) 0.5000 1.0909(4) 0.0099(9) Uani 1 2 d S . .
O9 O 0.92534(17) 1.0000 1.0700(4) 0.0091(9) Uani 1 2 d S . .
O10 O 0.50728(16) 1.2293(6) 0.3368(3) 0.0342(10) Uani 1 1 d D . .
O11 O 0.55177(12) 0.7362(4) 0.1257(3) 0.0110(7) Uani 1 1 d . . .
O12 O 0.3842(2) 1.0000 0.2854(5) 0.0449(15) Uani 1 2 d S . .
H12A H 0.3627 1.0877 0.2428 0.054 Uiso 0.50 1 d PR . .
H12B H 0.3694 0.8906 0.2594 0.054 Uiso 0.50 1 d PR . .
S1 S 0.88196(6) 1.0000 0.38990(14) 0.0150(3) Uani 1 2 d S . .
H7 H 0.825(2) 0.795(8) 1.091(4) 0.018 Uiso 1 1 d . . .
H11 H 0.565(2) 0.696(8) 0.177(5) 0.018 Uiso 1 1 d . . .
H10A H 0.5346(10) 1.272(6) 0.397(3) 0.018 Uiso 1 1 d D . .
H10B H 0.4758(8) 1.216(6) 0.351(3) 0.018 Uiso 1 1 d D . .
H9 H 0.930(3) 1.0000 1.132(6) 0.018 Uiso 1 2 d S . .
H8 H 0.911(3) 0.5000 1.143(6) 0.018 Uiso 1 2 d S . .

loop_
_atom_site_aniso_label
_atom_site_aniso_U_11
_atom_site_aniso_U_22
_atom_site_aniso_U_33
_atom_site_aniso_U_23
_atom_site_aniso_U_13
_atom_site_aniso_U_12
Cd1 0.0058(3) 0.0072(3) 0.0226(3) 0.000 0.0061(2) 0.000
Cd2 0.0102(2) 0.0064(2) 0.0129(2) 0.000 0.00821(17) 0.000
Cd3 0.0082(2) 0.0105(2) 0.0106(2) 0.000 0.00410(17) 0.000
Cd4 0.00657(17) 0.00720(19) 0.01391(18) -0.00058(13) 0.00523(13) -0.00066(12)
C1 0.014(3) 0.006(3) 0.010(3) 0.000 0.004(2) 0.000
C2 0.007(3) 0.011(3) 0.017(3) 0.000 0.005(2) 0.000
C3 0.007(3) 0.005(3) 0.013(3) 0.000 -0.001(2) 0.000
C4 0.016(3) 0.009(3) 0.012(3) 0.000 0.004(2) 0.000
C5 0.008(3) 0.013(3) 0.018(3) 0.000 0.008(2) 0.000
C6 0.006(3) 0.011(3) 0.015(3) 0.000 -0.002(2) 0.000
C7 0.013(3) 0.004(3) 0.011(3) 0.000 0.001(2) 0.000
C8 0.016(3) 0.004(3) 0.009(3) 0.000 -0.001(2) 0.000
O1 0.014(2) 0.012(2) 0.011(2) 0.000 0.0033(17) 0.000
O2 0.015(2) 0.035(3) 0.008(2) 0.000 0.0044(17) 0.000
O3 0.006(2) 0.025(3) 0.012(2) 0.000 0.0033(16) 0.000
O4 0.013(2) 0.012(2) 0.011(2) 0.000 0.0013(17) 0.000
O5 0.0222(18) 0.046(2) 0.0314(19) 0.0149(19) 0.0127(15) 0.0182(18)
O6 0.018(2) 0.029(3) 0.010(2) 0.000 0.0068(18) 0.000
O7 0.0097(15) 0.0090(17) 0.0105(15) -0.0018(13) 0.0028(12) -0.0017(12)
O8 0.005(2) 0.014(2) 0.012(2) 0.000 0.0041(16) 0.000
O9 0.010(2) 0.009(2) 0.0086(19) 0.000 0.0040(17) 0.000
O10 0.029(2) 0.053(3) 0.0232(18) -0.0186(19) 0.0121(16) -0.0008(19)
O11 0.0100(16) 0.0122(18) 0.0121(15) -0.0011(14) 0.0053(13) 0.0009(12)
O12 0.047(4) 0.052(4) 0.048(4) 0.000 0.031(3) 0.000
S1 0.0090(7) 0.0251(9) 0.0124(7) 0.000 0.0056(6) 0.000

loop_
_atom_type_symbol
_atom_type_description
_atom_type_scat_dispersion_real
_atom_type_scat_dispersion_imag
_atom_type_scat_source
C C 0.0033 0.0016 'International Tables Vol C Tables 4.2.6.8 and 6.1.1.4'
H H 0.0000 0.0000 'International Tables Vol C Tables 4.2.6.8 and 6.1.1.4'
O O 0.0106 0.0060 'International Tables Vol C Tables 4.2.6.8 and 6.1.1.4'
Cd Cd -0.8075 1.2024 'International Tables Vol C Tables 4.2.6.8 and 6.1.1.4'
S S 0.1246 0.1234 'International Tables Vol C Tables 4.2.6.8 and 6.1.1.4'

loop_
_geom_angle_atom_site_label_1
_geom_angle_atom_site_label_2
_geom_angle_atom_site_label_3
_geom_angle
_geom_angle_site_symmetry_1
_geom_angle_site_symmetry_3
_geom_angle_publ_flag
O9 Cd1 O9 180.00(16) 7_666 3_444 ?
O9 Cd1 O11 82.03(10) 7_666 . ?
O9 Cd1 O11 97.97(10) 3_444 . ?
O9 Cd1 O11 97.97(10) 7_666 5_665 ?
O9 Cd1 O11 82.03(10) 3_444 5_665 ?
O11 Cd1 O11 180.00(15) . 5_665 ?
O9 Cd1 O11 82.03(10) 7_666 6_565 ?
O9 Cd1 O11 97.97(10) 3_444 6_565 ?
O11 Cd1 O11 90.94(15) . 6_565 ?
O11 Cd1 O11 89.06(15) 5_665 6_565 ?
O9 Cd1 O11 97.97(10) 7_666 2_655 ?
O9 Cd1 O11 82.03(10) 3_444 2_655 ?
O11 Cd1 O11 89.06(15) . 2_655 ?
O11 Cd1 O11 90.94(15) 5_665 2_655 ?
O11 Cd1 O11 180.0(2) 6_565 2_655 ?
O9 Cd1 Cd4 40.97(6) 7_666 7_666 ?
O9 Cd1 Cd4 139.03(6) 3_444 7_666 ?
O11 Cd1 Cd4 41.53(8) . 7_666 ?
O11 Cd1 Cd4 138.47(8) 5_665 7_666 ?
O11 Cd1 Cd4 90.14(7) 6_565 7_666 ?
O11 Cd1 Cd4 89.86(7) 2_655 7_666 ?
O9 Cd1 Cd4 40.97(6) 7_666 4_646 ?
O9 Cd1 Cd4 139.03(6) 3_444 4_646 ?
O11 Cd1 Cd4 90.14(7) . 4_646 ?
O11 Cd1 Cd4 89.86(7) 5_665 4_646 ?
O11 Cd1 Cd4 41.53(8) 6_565 4_646 ?
O11 Cd1 Cd4 138.47(8) 2_655 4_646 ?
Cd4 Cd1 Cd4 63.575(10) 7_666 4_646 ?
O9 Cd1 Cd4 139.03(6) 7_666 3_444 ?
O9 Cd1 Cd4 40.97(6) 3_444 3_444 ?
O11 Cd1 Cd4 138.47(8) . 3_444 ?
O11 Cd1 Cd4 41.53(8) 5_665 3_444 ?
O11 Cd1 Cd4 89.86(7) 6_565 3_444 ?
O11 Cd1 Cd4 90.14(7) 2_655 3_444 ?
Cd4 Cd1 Cd4 180.000(10) 7_666 3_444 ?
Cd4 Cd1 Cd4 116.425(10) 4_646 3_444 ?
O9 Cd1 Cd4 139.03(6) 7_666 8_464 ?
O9 Cd1 Cd4 40.97(6) 3_444 8_464 ?
O11 Cd1 Cd4 89.86(7) . 8_464 ?
O11 Cd1 Cd4 90.14(7) 5_665 8_464 ?
O11 Cd1 Cd4 138.47(8) 6_565 8_464 ?
O11 Cd1 Cd4 41.53(8) 2_655 8_464 ?
Cd4 Cd1 Cd4 116.425(10) 7_666 8_464 ?
Cd4 Cd1 Cd4 180.000(10) 4_646 8_464 ?
Cd4 Cd1 Cd4 63.575(10) 3_444 8_464 ?
O2 Cd2 O7 101.68(10) . 7_667 ?
O2 Cd2 O7 101.68(10) . 4_657 ?
O7 Cd2 O7 103.31(15) 7_667 4_657 ?
O2 Cd2 O7 102.37(10) . 6_575 ?
O7 Cd2 O7 155.49(3) 7_667 6_575 ?
O7 Cd2 O7 76.33(12) 4_657 6_575 ?
O2 Cd2 O7 102.37(10) . . ?
O7 Cd2 O7 76.33(12) 7_667 . ?
O7 Cd2 O7 155.49(3) 4_657 . ?
O7 Cd2 O7 93.89(14) 6_575 . ?
O11 Cd3 O11 109.51(16) 6_575 . ?
O11 Cd3 O8 103.47(10) 6_575 3_454 ?
O11 Cd3 O8 103.47(10) . 3_454 ?
O11 Cd3 O10 81.28(13) 6_575 . ?
O11 Cd3 O10 159.10(12) . . ?
O8 Cd3 O10 90.75(12) 3_454 . ?
O11 Cd3 O10 159.10(12) 6_575 6_575 ?
O11 Cd3 O10 81.28(13) . 6_575 ?
O8 Cd3 O10 90.75(12) 3_454 6_575 ?
O10 Cd3 O10 83.3(2) . 6_575 ?
O11 Cd3 O3 79.39(9) 6_575 . ?
O11 Cd3 O3 79.39(9) . . ?
O8 Cd3 O3 174.80(14) 3_454 . ?
O10 Cd3 O3 85.36(11) . . ?
O10 Cd3 O3 85.36(11) 6_575 . ?
O9 Cd4 O7 94.20(13) . . ?
O9 Cd4 O11 83.65(13) . 7_666 ?
O7 Cd4 O11 171.98(11) . 7_666 ?
O9 Cd4 O8 100.32(11) . . ?
O7 Cd4 O8 95.47(13) . . ?
O11 Cd4 O8 92.51(13) 7_666 . ?
O9 Cd4 O4 168.92(13) . 7_666 ?
O7 Cd4 O4 93.02(12) . 7_666 ?
O11 Cd4 O4 88.05(12) 7_666 7_666 ?
O8 Cd4 O4 87.33(10) . 7_666 ?
O9 Cd4 O1 81.39(11) . . ?
O7 Cd4 O1 90.74(12) . . ?
O11 Cd4 O1 81.31(12) 7_666 . ?
O8 Cd4 O1 173.40(14) . . ?
O4 Cd4 O1 90.13(9) 7_666 . ?
O9 Cd4 Cd4 142.85(8) . 6_565 ?
O7 Cd4 Cd4 92.55(7) . 6_565 ?
O11 Cd4 Cd4 93.81(8) 7_666 6_565 ?
O8 Cd4 Cd4 42.63(7) . 6_565 ?
O4 Cd4 Cd4 44.90(7) 7_666 6_565 ?
O1 Cd4 Cd4 135.02(6) . 6_565 ?
O9 Cd4 Cd1 41.84(11) . 3_556 ?
O7 Cd4 Cd1 136.04(7) . 3_556 ?
O11 Cd4 Cd1 42.29(8) 7_666 3_556 ?
O8 Cd4 Cd1 93.65(9) . 3_556 ?
O4 Cd4 Cd1 130.35(10) 7_666 3_556 ?
O1 Cd4 Cd1 83.35(8) . 3_556 ?
Cd4 Cd4 Cd1 121.788(5) 6_565 3_556 ?
C6 C1 C2 118.7(5) . . ?
C6 C1 C7 121.4(5) . . ?
C2 C1 C7 119.9(5) . . ?
C3 C2 C1 120.4(5) . . ?
C4 C3 C2 119.7(5) . . ?
C4 C3 C8 120.0(5) . . ?
C2 C3 C8 120.3(5) . . ?
C5 C4 C3 119.7(6) . . ?
C4 C5 C6 120.8(6) . . ?
C4 C5 S1 119.5(5) . . ?
C6 C5 S1 119.7(4) . . ?
C1 C6 C5 120.7(5) . . ?
O2 C7 O1 125.0(6) . . ?
O2 C7 C1 117.7(5) . . ?
O1 C7 C1 117.3(5) . . ?
O3 C8 O4 126.7(5) . . ?
O3 C8 C3 118.9(5) . . ?
O4 C8 C3 114.4(5) . . ?
C7 O1 Cd4 127.03(19) . 6_575 ?
C7 O1 Cd4 127.03(19) . . ?
Cd4 O1 Cd4 90.04(13) 6_575 . ?
C7 O2 Cd2 121.4(4) . . ?
C8 O3 Cd3 126.7(4) . . ?
C8 O4 Cd4 123.6(2) . 7_666 ?
C8 O4 Cd4 123.6(2) . 4_656 ?
Cd4 O4 Cd4 90.19(13) 7_666 4_656 ?
Cd4 O7 Cd2 123.34(13) . 7_667 ?
Cd4 O7 Cd2 113.97(12) . . ?
Cd2 O7 Cd2 103.67(12) 7_667 . ?
Cd3 O8 Cd4 124.54(11) 3_546 6_565 ?
Cd3 O8 Cd4 124.54(11) 3_546 . ?
Cd4 O8 Cd4 94.73(15) 6_565 . ?
Cd4 O9 Cd4 105.71(17) . 6_575 ?
Cd4 O9 Cd1 97.19(13) . 3_556 ?
Cd4 O9 Cd1 97.19(13) 6_575 3_556 ?
Cd3 O11 Cd4 120.88(14) . 7_666 ?
Cd3 O11 Cd1 128.05(13) . . ?
Cd4 O11 Cd1 96.18(11) 7_666 . ?
O6 S1 O5 112.26(17) . 6_575 ?
O6 S1 O5 112.26(17) . . ?
O5 S1 O5 112.2(3) 6_575 . ?
O6 S1 C5 107.1(3) . . ?
O5 S1 C5 106.30(18) 6_575 . ?
O5 S1 C5 106.30(18) . . ?

loop_
_geom_bond_atom_site_label_1
_geom_bond_atom_site_label_2
_geom_bond_distance
_geom_bond_site_symmetry_2
_geom_bond_publ_flag
Cd1 O9 2.265(4) 7_666 ?
Cd1 O9 2.265(4) 3_444 ?
Cd1 O11 2.281(3) . ?
Cd1 O11 2.281(3) 5_665 ?
Cd1 O11 2.281(3) 6_565 ?
Cd1 O11 2.281(3) 2_655 ?
Cd1 Cd4 3.3697(3) 7_666 ?
Cd1 Cd4 3.3697(3) 4_646 ?
Cd1 Cd4 3.3697(3) 3_444 ?
Cd1 Cd4 3.3697(3) 8_464 ?
Cd2 O2 2.222(4) . ?
Cd2 O7 2.253(3) 7_667 ?
Cd2 O7 2.253(3) 4_657 ?
Cd2 O7 2.293(3) 6_575 ?
Cd2 O7 2.293(3) . ?
Cd3 O11 2.224(3) 6_575 ?
Cd3 O11 2.224(3) . ?
Cd3 O8 2.245(4) 3_454 ?
Cd3 O10 2.374(3) . ?
Cd3 O10 2.374(3) 6_575 ?
Cd3 O3 2.460(4) . ?
Cd4 O9 2.227(2) . ?
Cd4 O7 2.245(3) . ?
Cd4 O11 2.247(3) 7_666 ?
Cd4 O8 2.266(3) . ?
Cd4 O4 2.354(3) 7_666 ?
Cd4 O1 2.509(3) . ?
Cd4 Cd4 3.3341(6) 6_565 ?
Cd4 Cd1 3.3697(3) 3_556 ?
C1 C6 1.388(8) . ?
C1 C2 1.409(8) . ?
C1 C7 1.492(8) . ?
C2 C3 1.400(8) . ?
C3 C4 1.396(8) . ?
C3 C8 1.517(8) . ?
C4 C5 1.380(8) . ?
C5 C6 1.390(8) . ?
C5 S1 1.770(6) . ?
C7 O2 1.241(7) . ?
C7 O1 1.275(7) . ?
C8 O3 1.244(7) . ?
C8 O4 1.293(7) . ?
O1 Cd4 2.509(3) 6_575 ?
O4 Cd4 2.354(3) 7_666 ?
O4 Cd4 2.354(3) 4_656 ?
O5 S1 1.452(3) . ?
O6 S1 1.447(4) . ?
O7 Cd2 2.253(3) 7_667 ?
O8 Cd3 2.245(4) 3_546 ?
O8 Cd4 2.266(3) 6_565 ?
O9 Cd4 2.227(2) 6_575 ?
O9 Cd1 2.265(4) 3_556 ?
O11 Cd4 2.247(3) 7_666 ?
S1 O5 1.452(4) 6_575 ?
